data_4333722
loop_
_publ_author_name
'Diana Visinescu'
'Luminita Marilena Toma'
'Oscar Fabelo'
'Catalina Ruiz-P\'erez'
'Francesc Lloret'
'Miguel Julve'

_publ_contact_author_address
;
 Laboratorio de Rayos X y Materiales Moleculares
 Dpto. F\'isica Fundamental II. Facultad de F\'isica
 Universidad de La Laguna
 E-38204. La Laguna. Tenerife
 Spain
;
_publ_contact_author_name 'Professor Catalina Ruiz-P\'erez'
_publ_section_title
;
 Low-Dimensional 3d-4f Complexes Assembled by Low-Spin [FeIII(phen)(CN)4]-
 Anions
;
_journal_name_full 'Inorganic Chemistry'
_journal_page_first 1525
_journal_page_last 1537
_journal_paper_doi 10.1021/ic302278q
_journal_volume 52
_journal_year 2013
_chemical_formula_sum 'C76 H50 Fe4 Gd2 N32 O12'
_chemical_formula_weight 2141.38
_space_group_IT_number 14
_symmetry_cell_setting monoclinic
_symmetry_Int_Tables_number 14
_symmetry_space_group_name_Hall '-P 2ybc'
_symmetry_space_group_name_H-M 'P 1 21/c 1'
_atom_sites_solution_hydrogens geom
_atom_sites_solution_primary direct
_atom_sites_solution_secondary difmap
_audit_creation_method SHELXL-97
_cell_angle_alpha 90.00
_cell_angle_beta 94.689(9)
_cell_angle_gamma 90.00
_cell_formula_units_Z 2
_cell_length_a 7.5649(8)
_cell_length_b 15.708(3)
_cell_length_c 34.689(5)
_cell_measurement_temperature 293(2)
_cell_volume 4108.3(11)
_computing_cell_refinement 'Dirax/lsq (Duisenberg & Schreurs, 1989-2000)'
_computing_data_collection 'Collect (Nonius BV, 1997-2000)'
_computing_data_reduction 'EvalCCD (Duisenberg & Schreurs 1990-2000)'
_computing_molecular_graphics CRYSTALMAKER
_computing_publication_material 'PARST97 (Nardelli, 1997)'
_computing_structure_refinement 'SHELXL-97 (Sheldrick, 1997)'
_computing_structure_solution 'SHELXS-97 (Sheldrick, 1997)'
_diffrn_ambient_temperature 293(2)
_diffrn_detector 'CCD plate'
_diffrn_detector_area_resol_mean 9
_diffrn_measured_fraction_theta_full 0.913
_diffrn_measured_fraction_theta_max 0.913
_diffrn_measurement_device '95mm CCD camera on \k-goniostat'
_diffrn_measurement_device_type KappaCCD
_diffrn_measurement_method 'CCD rotation images, thick slices'
_diffrn_radiation_monochromator 'horizonally mounted graphite crystal'
_diffrn_radiation_probe x-ray
_diffrn_radiation_source 'fine-focus sealed tube'
_diffrn_radiation_type MoK\a
_diffrn_radiation_wavelength 0.71073
_diffrn_reflns_av_R_equivalents 0.0492
_diffrn_reflns_av_sigmaI/netI 0.0971
_diffrn_reflns_limit_h_max 7
_diffrn_reflns_limit_h_min -9
_diffrn_reflns_limit_k_max 18
_diffrn_reflns_limit_k_min -20
_diffrn_reflns_limit_l_max 41
_diffrn_reflns_limit_l_min -45
_diffrn_reflns_number 21016
_diffrn_reflns_theta_full 27.75
_diffrn_reflns_theta_max 27.75
_diffrn_reflns_theta_min 6.43
_diffrn_source 'Enraf Nonius FR590'
_exptl_absorpt_coefficient_mu 2.360
_exptl_absorpt_correction_T_max 0.8911
_exptl_absorpt_correction_T_min 0.8713
_exptl_absorpt_correction_type sphere
_exptl_crystal_colour brown
_exptl_crystal_density_diffrn 1.731
_exptl_crystal_description prism
_exptl_crystal_F_000 2116
_exptl_crystal_size_max 0.06
_exptl_crystal_size_mid 0.05
_exptl_crystal_size_min 0.05
_refine_diff_density_max 1.611
_refine_diff_density_min -1.067
_refine_diff_density_rms 0.153
_refine_ls_extinction_method none
_refine_ls_goodness_of_fit_ref 1.109
_refine_ls_hydrogen_treatment constr
_refine_ls_matrix_type full
_refine_ls_number_parameters 569
_refine_ls_number_reflns 8824
_refine_ls_number_restraints 5
_refine_ls_restrained_S_all 1.122
_refine_ls_R_factor_all 0.1332
_refine_ls_R_factor_gt 0.0783
_refine_ls_shift/su_max 0.000
_refine_ls_shift/su_mean 0.000
_refine_ls_structure_factor_coef Fsqd
_refine_ls_weighting_details 'calc w=1/[\s^2^(Fo^2^)+(0.0368P)^2^+30.7988P] where P=(Fo^2^+2Fc^2^)/3'
_refine_ls_weighting_scheme calc
_refine_ls_wR_factor_gt 0.1372
_refine_ls_wR_factor_ref 0.1550
_reflns_number_gt 5747
_reflns_number_total 8824
_reflns_threshold_expression >2sigma(I)
_cod_data_source_file ic302278q_si_002_1.cif
_cod_data_source_block Compound_1
_cod_original_cell_volume 4108.3(10)
_cod_original_sg_symbol_H-M 'P 21/c'
_cod_database_code 4333722

loop_
_symmetry_equiv_pos_as_xyz
'x, y, z'
'-x, y+1/2, -z+1/2'
'-x, -y, -z'
'x, -y-1/2, z-1/2'

loop_
_atom_site_label
_atom_site_type_symbol
_atom_site_fract_x
_atom_site_fract_y
_atom_site_fract_z
_atom_site_U_iso_or_equiv
_atom_site_adp_type
_atom_site_occupancy
_atom_site_symmetry_multiplicity
_atom_site_calc_flag
_atom_site_refinement_flags
Gd1 Gd 0.38916(5) 0.71071(3) 0.013626(12) 0.02846(13) Uani 1 1 d .
Fe1 Fe -0.16351(15) 0.72184(8) -0.09943(3) 0.0322(3) Uani 1 1 d .
Fe2 Fe 0.68056(17) 0.80914(8) 0.15343(4) 0.0375(3) Uani 1 1 d .
O1W O 0.1747(10) 0.6183(5) 0.0383(3) 0.077(3) Uani 1 1 d .
O2W O 0.1765(11) 0.8050(6) 0.0389(3) 0.085(3) Uani 1 1 d .
O3W O 0.702(4) 0.9748(13) -0.0141(6) 0.257(12) Uani 1 1 d .
N1 N 0.1237(10) 0.7267(5) -0.0329(2) 0.0398(19) Uani 1 1 d .
N2 N -0.1974(14) 0.5343(6) -0.0790(3) 0.076(3) Uani 1 1 d .
N3 N -0.4723(11) 0.7449(5) -0.0484(2) 0.0431(19) Uani 1 1 d .
N4 N 0.1488(12) 0.6814(6) -0.1476(3) 0.055(2) Uani 1 1 d .
N5 N 0.4659(11) 0.7400(5) 0.0825(2) 0.046(2) Uani 1 1 d .
N6 N 0.7464(16) 0.6276(8) 0.1809(4) 0.088(4) Uani 1 1 d .
N7 N 0.9946(14) 0.7900(8) 0.1045(4) 0.087(3) Uani 1 1 d .
N8 N 0.3386(14) 0.8219(7) 0.1945(3) 0.067(3) Uani 1 1 d .
N9 N -0.1523(10) 0.8454(5) -0.1109(2) 0.0409(19) Uani 1 1 d .
N10 N -0.3191(9) 0.7229(6) -0.1489(2) 0.043(2) Uani 1 1 d .
N11 N 0.8218(10) 0.8574(5) 0.1992(2) 0.0414(19) Uani 1 1 d .
N12 N 0.6627(10) 0.9322(5) 0.1377(2) 0.0387(18) Uani 1 1 d .
N13 N 0.5450(10) 0.5690(5) 0.0404(2) 0.0400(19) Uani 1 1 d .
N14 N 0.6059(9) 0.4231(4) 0.0321(2) 0.0319(16) Uani 1 1 d .
N16 N 0.348(2) 0.5341(12) 0.2009(5) 0.133(6) Uani 1 1 d .
C1 C 0.0105(11) 0.7266(6) -0.0561(2) 0.033(2) Uani 1 1 d .
C2 C -0.1853(13) 0.6024(7) -0.0877(3) 0.047(2) Uani 1 1 d .
C3 C -0.3606(12) 0.7386(6) -0.0682(3) 0.036(2) Uani 1 1 d .
C4 C 0.0319(12) 0.6962(6) -0.1304(3) 0.038(2) Uani 1 1 d .
C5 C 0.5403(12) 0.7670(5) 0.1101(3) 0.036(2) Uani 1 1 d .
C6 C 0.7151(15) 0.6941(8) 0.1701(3) 0.056(3) Uani 1 1 d .
C7 C 0.8847(14) 0.7987(7) 0.1243(3) 0.049(2) Uani 1 1 d .
C8 C 0.4667(15) 0.8178(7) 0.1793(3) 0.048(3) Uani 1 1 d .
C9 C -0.0783(12) 0.9069(6) -0.0886(3) 0.041(2) Uani 1 1 d .
H9 H -0.0221 0.8929 -0.0646 0.049 Uiso 1 1 calc R
C10 C -0.0832(14) 0.9908(7) -0.1004(3) 0.053(3) Uani 1 1 d .
H10 H -0.0339 1.0329 -0.0840 0.064 Uiso 1 1 calc R
C11 C -0.1606(15) 1.0122(8) -0.1361(4) 0.064(3) Uani 1 1 d .
H11 H -0.1590 1.0684 -0.1444 0.077 Uiso 1 1 calc R
C12 C -0.2413(13) 0.9501(7) -0.1598(3) 0.049(3) Uani 1 1 d .
C13 C -0.2364(11) 0.8659(6) -0.1457(3) 0.038(2) Uani 1 1 d .
C14 C -0.3206(11) 0.8013(7) -0.1659(3) 0.040(2) Uani 1 1 d .
C15 C -0.4093(13) 0.8148(9) -0.2027(3) 0.059(3) Uani 1 1 d .
C16 C -0.4907(15) 0.7462(12) -0.2212(4) 0.073(4) Uani 1 1 d .
H16 H -0.5467 0.7531 -0.2458 0.088 Uiso 1 1 calc R
C17 C -0.4911(15) 0.6692(11) -0.2041(4) 0.072(4) Uani 1 1 d .
H17 H -0.5505 0.6237 -0.2165 0.086 Uiso 1 1 calc R
C18 C -0.3993(14) 0.6582(8) -0.1669(3) 0.058(3) Uani 1 1 d .
H18 H -0.3961 0.6048 -0.1553 0.070 Uiso 1 1 calc R
C19 C -0.4057(15) 0.8999(10) -0.2175(3) 0.063(3) Uani 1 1 d .
H19 H -0.4592 0.9114 -0.2421 0.076 Uiso 1 1 calc R
C20 C -0.3283(16) 0.9624(10) -0.1971(4) 0.070(4) Uani 1 1 d .
H20 H -0.3309 1.0168 -0.2077 0.083 Uiso 1 1 calc R
C21 C 0.9020(14) 0.8190(8) 0.2294(3) 0.054(3) Uani 1 1 d .
H21 H 0.8972 0.7599 0.2305 0.064 Uiso 1 1 calc R
C22 C 0.9923(16) 0.8616(9) 0.2593(3) 0.064(3) Uani 1 1 d .
H22 H 1.0476 0.8312 0.2799 0.077 Uiso 1 1 calc R
C23 C 1.0019(15) 0.9485(11) 0.2590(3) 0.070(4) Uani 1 1 d .
H23 H 1.0630 0.9777 0.2793 0.084 Uiso 1 1 calc R
C24 C 0.9161(13) 0.9933(7) 0.2270(3) 0.049(3) Uani 1 1 d .
C25 C 0.8295(12) 0.9436(6) 0.1981(3) 0.038(2) Uani 1 1 d .
C26 C 0.7457(12) 0.9836(6) 0.1652(3) 0.038(2) Uani 1 1 d .
C27 C 0.7512(13) 1.0724(6) 0.1609(3) 0.048(3) Uani 1 1 d .
C28 C 0.6704(14) 1.1056(7) 0.1264(4) 0.056(3) Uani 1 1 d .
H28 H 0.6715 1.1640 0.1222 0.067 Uiso 1 1 calc R
C29 C 0.5905(14) 1.0534(7) 0.0992(3) 0.054(3) Uani 1 1 d .
H29 H 0.5366 1.0762 0.0764 0.065 Uiso 1 1 calc R
C30 C 0.5892(13) 0.9650(7) 0.1054(3) 0.047(3) Uani 1 1 d .
H30 H 0.5358 0.9294 0.0864 0.057 Uiso 1 1 calc R
C31 C 0.8415(14) 1.1197(7) 0.1917(4) 0.056(3) Uani 1 1 d .
H31 H 0.8481 1.1787 0.1896 0.067 Uiso 1 1 calc R
C32 C 0.9146(15) 1.0827(8) 0.2225(4) 0.060(3) Uani 1 1 d .
H32 H 0.9679 1.1162 0.2422 0.072 Uiso 1 1 calc R
C33 C 0.6232(16) 0.5641(7) 0.0768(3) 0.062(3) Uani 1 1 d .
H33 H 0.6313 0.6129 0.0919 0.075 Uiso 1 1 calc R
C34 C 0.6905(14) 0.4897(6) 0.0919(3) 0.051(3) Uani 1 1 d .
H34 H 0.7444 0.4868 0.1169 0.061 Uiso 1 1 calc R
C35 C 0.6751(12) 0.4197(6) 0.0686(3) 0.041(2) Uani 1 1 d .
H35 H 0.7145 0.3675 0.0786 0.049 Uiso 1 1 calc R
C36 C 0.5407(11) 0.4981(5) 0.0199(2) 0.0288(19) Uani 1 1 d .
C37 C 0.188(2) 0.6257(11) 0.1519(6) 0.111(6) Uani 1 1 d .
H37A H 0.0844 0.6483 0.1625 0.133 Uiso 1 1 calc R
H37B H 0.1533 0.5944 0.1287 0.133 Uiso 1 1 calc R
H37C H 0.2651 0.6716 0.1460 0.133 Uiso 1 1 calc R
C38 C 0.275(2) 0.5727(12) 0.1783(5) 0.086(5) Uani 1 1 d .
O1A O 0.501(2) 0.8503(7) 0.0145(4) 0.170(8) Uani 1 1 d D
N15A N 0.683(2) 0.8197(11) 0.0172(5) 0.35(3) Uani 1 1 d D
O2A O 0.7172(9) 0.7332(5) 0.0246(2) 0.0513(19) Uani 1 1 d D
O3A O 0.8435(13) 0.8629(8) 0.0134(4) 0.146(5) Uani 1 1 d D

loop_
_atom_site_aniso_label
_atom_site_aniso_U_11
_atom_site_aniso_U_22
_atom_site_aniso_U_33
_atom_site_aniso_U_23
_atom_site_aniso_U_13
_atom_site_aniso_U_12
Gd1 0.0322(2) 0.0250(2) 0.0280(2) 0.0009(2) 0.00109(15) 0.0010(2)
Fe1 0.0313(6) 0.0366(7) 0.0285(6) 0.0014(6) 0.0014(5) 0.0009(6)
Fe2 0.0449(7) 0.0368(8) 0.0309(7) 0.0017(6) 0.0030(6) 0.0048(6)
O1W 0.058(5) 0.082(6) 0.093(7) 0.043(5) 0.015(4) -0.019(4)
O2W 0.072(5) 0.101(7) 0.079(6) -0.033(5) -0.014(4) 0.050(5)
O3W 0.40(3) 0.210(18) 0.188(17) -0.032(15) 0.19(2) -0.12(2)
N1 0.035(4) 0.047(5) 0.036(4) -0.003(4) -0.001(3) 0.009(4)
N2 0.093(8) 0.037(6) 0.101(9) 0.008(6) 0.019(6) -0.004(5)
N3 0.053(5) 0.043(5) 0.035(4) -0.001(4) 0.012(4) -0.003(4)
N4 0.052(5) 0.070(6) 0.045(5) -0.002(5) 0.010(4) 0.014(5)
N5 0.050(5) 0.049(5) 0.036(5) -0.007(4) -0.006(4) 0.002(4)
N6 0.101(9) 0.060(7) 0.102(10) 0.019(7) 0.012(7) 0.007(7)
N7 0.074(7) 0.097(9) 0.095(9) 0.006(7) 0.037(6) 0.011(7)
N8 0.071(7) 0.075(7) 0.057(6) 0.012(5) 0.016(5) 0.017(5)
N9 0.040(4) 0.054(5) 0.030(4) 0.012(4) 0.008(3) 0.008(4)
N10 0.034(4) 0.059(6) 0.035(4) -0.011(4) -0.003(3) 0.001(4)
N11 0.048(5) 0.046(5) 0.030(4) 0.006(4) 0.002(3) 0.010(4)
N12 0.044(4) 0.041(5) 0.032(4) 0.007(4) 0.007(3) 0.009(4)
N13 0.047(5) 0.027(4) 0.043(5) -0.004(4) -0.016(4) 0.004(3)
N14 0.043(4) 0.026(4) 0.026(4) 0.002(3) -0.005(3) 0.000(3)
N16 0.148(15) 0.134(14) 0.112(13) 0.009(11) -0.025(11) -0.034(11)
C1 0.030(4) 0.041(6) 0.029(4) 0.003(4) 0.007(4) 0.002(4)
C2 0.042(6) 0.043(6) 0.057(7) -0.001(5) 0.009(5) -0.001(5)
C3 0.039(5) 0.033(5) 0.037(5) 0.003(4) 0.002(4) -0.003(4)
C4 0.040(5) 0.041(6) 0.032(5) 0.008(4) -0.002(4) 0.009(4)
C5 0.041(5) 0.026(5) 0.043(6) 0.004(4) 0.008(4) 0.009(4)
C6 0.058(7) 0.062(8) 0.050(7) 0.005(6) 0.010(5) 0.007(6)
C7 0.051(6) 0.051(6) 0.045(6) 0.008(5) 0.007(5) 0.001(5)
C8 0.060(7) 0.050(6) 0.036(5) 0.009(5) 0.009(5) 0.011(5)
C9 0.045(5) 0.040(6) 0.038(5) 0.005(5) 0.007(4) -0.001(5)
C10 0.052(6) 0.048(7) 0.061(7) -0.001(6) 0.011(6) -0.004(5)
C11 0.053(7) 0.050(7) 0.092(10) 0.020(7) 0.020(7) 0.008(6)
C12 0.042(6) 0.055(7) 0.051(6) 0.022(6) 0.014(5) 0.016(5)
C13 0.032(5) 0.052(6) 0.032(5) 0.011(5) 0.007(4) 0.008(4)
C14 0.036(5) 0.058(7) 0.027(5) 0.013(5) 0.005(4) 0.019(5)
C15 0.041(6) 0.108(11) 0.027(5) -0.002(6) 0.002(4) 0.027(6)
C16 0.054(7) 0.123(12) 0.039(7) -0.029(8) -0.010(5) 0.031(8)
C17 0.044(7) 0.105(11) 0.063(9) -0.042(8) -0.018(6) 0.009(7)
C18 0.050(6) 0.070(8) 0.054(7) -0.018(6) 0.003(5) 0.007(6)
C19 0.051(7) 0.104(11) 0.035(6) 0.025(7) 0.005(5) 0.033(7)
C20 0.054(7) 0.105(11) 0.052(8) 0.033(8) 0.016(6) 0.019(7)
C21 0.057(6) 0.060(7) 0.043(6) 0.007(5) -0.007(5) 0.002(5)
C22 0.069(8) 0.083(10) 0.039(7) 0.012(6) -0.008(6) 0.009(7)
C23 0.053(7) 0.124(13) 0.032(7) -0.016(7) -0.002(5) 0.005(8)
C24 0.044(6) 0.053(7) 0.050(6) -0.014(5) 0.011(5) -0.006(5)
C25 0.040(5) 0.044(6) 0.031(5) 0.001(4) 0.011(4) 0.005(4)
C26 0.038(5) 0.041(5) 0.035(5) -0.006(4) 0.011(4) 0.006(4)
C27 0.046(6) 0.041(6) 0.061(7) -0.005(5) 0.023(5) -0.001(5)
C28 0.049(6) 0.047(6) 0.076(8) 0.019(6) 0.023(6) 0.015(5)
C29 0.052(6) 0.049(7) 0.061(7) 0.021(6) 0.001(5) 0.015(5)
C30 0.047(6) 0.056(7) 0.039(6) 0.014(5) 0.007(5) 0.016(5)
C31 0.057(7) 0.041(6) 0.073(8) -0.010(6) 0.021(6) -0.005(5)
C32 0.051(7) 0.073(9) 0.058(8) -0.022(7) 0.015(6) -0.011(6)
C33 0.088(8) 0.037(6) 0.056(7) -0.020(5) -0.035(6) 0.011(6)
C34 0.072(7) 0.039(6) 0.038(6) -0.003(5) -0.023(5) 0.019(5)
C35 0.059(6) 0.030(5) 0.031(5) 0.000(4) -0.009(4) 0.013(4)
C36 0.031(4) 0.019(4) 0.035(5) 0.000(4) -0.002(4) 0.004(4)
C37 0.119(13) 0.081(11) 0.132(16) -0.001(12) 0.014(12) -0.001(10)
C38 0.094(12) 0.093(13) 0.072(11) -0.019(10) 0.006(9) -0.015(10)
O1A 0.33(2) 0.081(8) 0.116(10) -0.052(7) 0.132(13) -0.115(11)
N15A 0.37(5) 0.44(6) 0.26(3) -0.08(3) 0.14(3) -0.35(5)
O2A 0.039(4) 0.058(5) 0.056(5) 0.006(4) -0.001(3) -0.008(3)
O3A 0.079(7) 0.147(12) 0.204(14) -0.037(11) -0.044(8) 0.031(7)

loop_
_atom_type_symbol
_atom_type_description
_atom_type_scat_dispersion_real
_atom_type_scat_dispersion_imag
_atom_type_scat_source
C C 0.0033 0.0016 'International Tables Vol C Tables 4.2.6.8 and 6.1.1.4'
H H 0.0000 0.0000 'International Tables Vol C Tables 4.2.6.8 and 6.1.1.4'
O O 0.0106 0.0060 'International Tables Vol C Tables 4.2.6.8 and 6.1.1.4'
Fe Fe 0.3463 0.8444 'International Tables Vol C Tables 4.2.6.8 and 6.1.1.4'
Gd Gd -0.1653 3.9035 'International Tables Vol C Tables 4.2.6.8 and 6.1.1.4'
N N 0.0061 0.0033 'International Tables Vol C Tables 4.2.6.8 and 6.1.1.4'

loop_
_geom_angle_atom_site_label_1
_geom_angle_atom_site_label_2
_geom_angle_atom_site_label_3
_geom_angle
_geom_angle_site_symmetry_1
_geom_angle_site_symmetry_3
O1A Gd1 O1W 144.8(4) . .
O1A Gd1 O2W 70.9(5) . .
O1W Gd1 O2W 75.4(3) . .
O1A Gd1 N5 75.9(4) . .
O1W Gd1 N5 83.0(3) . .
O2W Gd1 N5 69.0(3) . .
O1A Gd1 N1 100.7(5) . .
O1W Gd1 N1 76.0(3) . .
O2W Gd1 N1 69.2(3) . .
N5 Gd1 N1 136.7(3) . .
O1A Gd1 O2A 60.9(5) . .
O1W Gd1 O2A 136.5(3) . .
O2W Gd1 O2A 122.8(3) . .
N5 Gd1 O2A 71.0(3) . .
N1 Gd1 O2A 145.3(2) . .
O1A Gd1 N3 68.8(3) . 1_655
O1W Gd1 N3 140.9(3) . 1_655
O2W Gd1 N3 121.1(3) . 1_655
N5 Gd1 N3 135.0(3) . 1_655
N1 Gd1 N3 78.1(3) . 1_655
O2A Gd1 N3 67.9(2) . 1_655
O1A Gd1 N14 136.8(3) . 3_665
O1W Gd1 N14 77.0(3) . 3_665
O2W Gd1 N14 138.9(3) . 3_665
N5 Gd1 N14 136.1(2) . 3_665
N1 Gd1 N14 74.9(2) . 3_665
O2A Gd1 N14 98.1(2) . 3_665
N3 Gd1 N14 68.3(2) 1_655 3_665
O1A Gd1 N13 129.0(5) . .
O1W Gd1 N13 70.1(3) . .
O2W Gd1 N13 132.9(3) . .
N5 Gd1 N13 75.7(3) . .
N1 Gd1 N13 128.7(2) . .
O2A Gd1 N13 70.0(2) . .
N3 Gd1 N13 105.9(3) 1_655 .
N14 Gd1 N13 60.9(2) 3_665 .
O1A Gd1 N15A 31.2(4) . .
O1W Gd1 N15A 156.4(4) . .
O2W Gd1 N15A 99.2(5) . .
N5 Gd1 N15A 73.7(4) . .
N1 Gd1 N15A 124.3(4) . .
O2A Gd1 N15A 30.0(4) . .
N3 Gd1 N15A 61.6(4) 1_655 .
N14 Gd1 N15A 117.7(4) 3_665 .
N13 Gd1 N15A 99.8(5) . .
C1 Fe1 C2 86.4(4) . .
C1 Fe1 C3 93.8(4) . .
C2 Fe1 C3 86.0(4) . .
C1 Fe1 C4 86.3(4) . .
C2 Fe1 C4 89.8(4) . .
C3 Fe1 C4 175.8(4) . .
C1 Fe1 N9 94.7(4) . .
C2 Fe1 N9 177.4(4) . .
C3 Fe1 N9 91.6(3) . .
C4 Fe1 N9 92.6(3) . .
C1 Fe1 N10 172.2(3) . .
C2 Fe1 N10 97.8(4) . .
C3 Fe1 N10 93.1(3) . .
C4 Fe1 N10 87.1(3) . .
N9 Fe1 N10 81.4(3) . .
C5 Fe2 C6 87.9(4) . .
C5 Fe2 C8 87.5(4) . .
C6 Fe2 C8 91.5(4) . .
C5 Fe2 C7 88.5(4) . .
C6 Fe2 C7 89.0(5) . .
C8 Fe2 C7 176.0(4) . .
C5 Fe2 N11 177.8(3) . .
C6 Fe2 N11 93.8(4) . .
C8 Fe2 N11 91.0(4) . .
C7 Fe2 N11 92.9(4) . .
C5 Fe2 N12 95.8(3) . .
C6 Fe2 N12 175.6(4) . .
C8 Fe2 N12 91.0(4) . .
C7 Fe2 N12 88.8(4) . .
N11 Fe2 N12 82.5(3) . .
C1 N1 Gd1 172.4(7) . .
C3 N3 Gd1 151.1(7) . 1_455
C5 N5 Gd1 159.8(8) . .
C9 N9 C13 119.3(9) . .
C9 N9 Fe1 127.9(6) . .
C13 N9 Fe1 112.8(7) . .
C18 N10 C14 120.3(9) . .
C18 N10 Fe1 128.1(8) . .
C14 N10 Fe1 111.2(6) . .
C21 N11 C25 117.7(9) . .
C21 N11 Fe2 130.0(7) . .
C25 N11 Fe2 112.3(6) . .
C30 N12 C26 120.2(9) . .
C30 N12 Fe2 128.5(7) . .
C26 N12 Fe2 111.3(6) . .
C36 N13 C33 116.4(8) . .
C36 N13 Gd1 121.9(5) . .
C33 N13 Gd1 121.5(6) . .
C35 N14 C36 116.4(7) . .
C35 N14 Gd1 121.1(5) . 3_665
C36 N14 Gd1 122.5(5) . 3_665
N1 C1 Fe1 173.6(8) . .
N2 C2 Fe1 176.5(11) . .
N3 C3 Fe1 176.1(9) . .
N4 C4 Fe1 178.3(9) . .
N5 C5 Fe2 175.2(8) . .
N6 C6 Fe2 175.5(12) . .
N7 C7 Fe2 173.9(11) . .
N8 C8 Fe2 179.1(11) . .
N9 C9 C10 121.4(9) . .
C11 C10 C9 120.1(11) . .
C10 C11 C12 120.0(11) . .
C11 C12 C13 117.2(10) . .
C11 C12 C20 126.6(12) . .
C13 C12 C20 116.2(12) . .
N9 C13 C14 116.5(9) . .
N9 C13 C12 121.9(10) . .
C14 C13 C12 121.6(9) . .
C13 C14 N10 117.6(8) . .
C13 C14 C15 121.5(10) . .
N10 C14 C15 120.9(10) . .
C16 C15 C14 117.8(12) . .
C16 C15 C19 125.9(12) . .
C14 C15 C19 116.3(11) . .
C17 C16 C15 121.2(11) . .
C16 C17 C18 119.2(12) . .
N10 C18 C17 120.5(12) . .
C20 C19 C15 121.6(11) . .
C19 C20 C12 122.8(12) . .
N11 C21 C22 123.2(11) . .
C23 C22 C21 120.5(11) . .
C22 C23 C24 118.5(11) . .
C25 C24 C32 118.7(11) . .
C25 C24 C23 116.2(11) . .
C32 C24 C23 125.2(12) . .
N11 C25 C24 124.0(9) . .
N11 C25 C26 116.8(9) . .
C24 C25 C26 119.2(9) . .
N12 C26 C27 122.0(9) . .
N12 C26 C25 117.0(9) . .
C27 C26 C25 121.0(9) . .
C28 C27 C26 116.6(10) . .
C28 C27 C31 126.4(11) . .
C26 C27 C31 117.0(10) . .
C29 C28 C27 120.6(10) . .
C28 C29 C30 120.0(10) . .
N12 C30 C29 120.6(11) . .
C32 C31 C27 121.8(11) . .
C31 C32 C24 122.3(11) . .
N13 C33 C34 122.0(9) . .
C33 C34 C35 116.9(9) . .
N14 C35 C34 122.6(8) . .
N13 C36 N14 125.6(7) . .
N13 C36 C36 117.6(9) . 3_665
N14 C36 C36 116.8(9) . 3_665
N16 C38 C37 176(2) . .
N15A O1A Gd1 91.7(9) . .
O2A N15A O3A 109.5(15) . .
O2A N15A O1A 119.6(11) . .
O3A N15A O1A 130.9(15) . .
O2A N15A Gd1 63.3(6) . .
O3A N15A Gd1 168.3(12) . .
O1A N15A Gd1 57.1(6) . .
N15A O2A Gd1 86.6(8) . .

loop_
_geom_bond_atom_site_label_1
_geom_bond_atom_site_label_2
_geom_bond_distance
_geom_bond_site_symmetry_2
Gd1 O1A 2.350(10) .
Gd1 O1W 2.387(7) .
Gd1 O2W 2.405(7) .
Gd1 N5 2.457(8) .
Gd1 N1 2.484(7) .
Gd1 O2A 2.505(7) .
Gd1 N3 2.528(8) 1_655
Gd1 N14 2.636(7) 3_665
Gd1 N13 2.652(7) .
Gd1 N15A 2.798(16) .
Fe1 C1 1.916(9) .
Fe1 C2 1.930(11) .
Fe1 C3 1.932(10) .
Fe1 C4 1.939(10) .
Fe1 N9 1.985(8) .
Fe1 N10 2.000(7) .
Fe2 C5 1.889(10) .
Fe2 C6 1.909(13) .
Fe2 C8 1.918(11) .
Fe2 C7 1.921(11) .
Fe2 N11 1.991(8) .
Fe2 N12 2.010(8) .
N1 C1 1.127(10) .
N2 C2 1.118(12) .
N3 C3 1.135(11) .
N3 Gd1 2.528(8) 1_455
N4 C4 1.132(11) .
N5 C5 1.149(11) .
N6 C6 1.127(14) .
N7 C7 1.128(13) .
N8 C8 1.143(12) .
N9 C9 1.333(12) .
N9 C13 1.355(11) .
N10 C18 1.316(13) .
N10 C14 1.365(12) .
N11 C21 1.312(12) .
N11 C25 1.355(12) .
N12 C30 1.316(11) .
N12 C26 1.363(11) .
N13 C36 1.320(10) .
N13 C33 1.351(12) .
N14 C35 1.330(10) .
N14 C36 1.333(10) .
N14 Gd1 2.636(7) 3_665
N16 C38 1.10(2) .
C9 C10 1.379(14) .
C10 C11 1.367(16) .
C11 C12 1.384(16) .
C12 C13 1.410(13) .
C12 C20 1.418(15) .
C13 C14 1.361(13) .
C14 C15 1.410(13) .
C15 C16 1.372(18) .
C15 C19 1.433(17) .
C16 C17 1.347(19) .
C17 C18 1.425(16) .
C19 C20 1.318(18) .
C21 C22 1.369(15) .
C22 C23 1.367(18) .
C23 C24 1.425(16) .
C24 C25 1.391(13) .
C24 C32 1.413(16) .
C25 C26 1.409(13) .
C26 C27 1.404(13) .
C27 C28 1.397(15) .
C27 C31 1.429(15) .
C28 C29 1.354(16) .
C29 C30 1.405(14) .
C31 C32 1.300(16) .
C33 C34 1.362(13) .
C34 C35 1.365(12) .
C36 C36 1.465(16) 3_665
C37 C38 1.37(2) .
O1A N15A 1.449(17) .
N15A O2A 1.403(17) .
N15A O3A 1.409(15) .
